data_2217148
loop_
_publ_author_name
'Ping Liu'
'Yong-Bo Zhou'
'Min-Guo Li'
'Cai-Xia An'

_publ_section_title
;
 2,6-Bis(1-isopropyl-5-phenyl-1<i>H</i>-pyrazol-3-yl)pyridine
;
_journal_coeditor_code IS2264
_journal_issue 1
_journal_name_full 'Acta Crystallographica Section E'
_journal_page_first o226
_journal_page_last o226
_journal_paper_doi 10.1107/S1600536807065191
_journal_volume 64
_journal_year 2008
_chemical_formula_iupac 'C29 H29 N5'
_chemical_formula_moiety 'C29 H29 N5'
_chemical_formula_sum 'C29 H29 N5'
_chemical_formula_weight 447.57
_chemical_name_systematic
;
2,6-Bis(1-isopropyl-5-phenyl-1H-pyrazol-3-yl)pyridine
;
_space_group_IT_number 2
_symmetry_cell_setting triclinic
_symmetry_space_group_name_Hall '-P 1'
_symmetry_space_group_name_H-M 'P -1'
_atom_sites_solution_hydrogens geom
_atom_sites_solution_primary direct
_atom_sites_solution_secondary difmap
_cell_angle_alpha 110.940(4)
_cell_angle_beta 106.494(4)
_cell_angle_gamma 94.583(4)
_cell_formula_units_Z 2
_cell_length_a 9.973(3)
_cell_length_b 10.172(3)
_cell_length_c 14.014(4)
_cell_measurement_reflns_used 1546
_cell_measurement_temperature 298(2)
_cell_measurement_theta_max 21.829
_cell_measurement_theta_min 2.756
_cell_volume 1246.7(6)
_computing_cell_refinement 'SAINT (Bruker, 2001)'
_computing_data_collection 'SMART (Bruker, 2001)'
_computing_data_reduction 'SAINT (Bruker, 2001)'
_computing_molecular_graphics 'SHELXTL (Sheldrick, 2001)'
_computing_publication_material 'SHELXTL (Sheldrick, 2001) and publCIF (Westrip, 2008)'
_computing_structure_refinement 'SHELXTL (Sheldrick, 2001)'
_computing_structure_solution 'SHELXTL (Sheldrick, 2001)'
_diffrn_ambient_temperature 298(2)
_diffrn_measured_fraction_theta_full 0.987
_diffrn_measured_fraction_theta_max 0.987
_diffrn_measurement_device_type 'SMART 1K CCD area-detector diffractometer'
_diffrn_measurement_method '\f and \w scans'
_diffrn_radiation_monochromator graphite
_diffrn_radiation_source 'fine-focus sealed tube'
_diffrn_radiation_type MoK\a
_diffrn_radiation_wavelength 0.71073
_diffrn_reflns_av_R_equivalents 0.0233
_diffrn_reflns_av_sigmaI/netI 0.0555
_diffrn_reflns_limit_h_max 7
_diffrn_reflns_limit_h_min -11
_diffrn_reflns_limit_k_max 12
_diffrn_reflns_limit_k_min -10
_diffrn_reflns_limit_l_max 16
_diffrn_reflns_limit_l_min -15
_diffrn_reflns_number 6572
_diffrn_reflns_theta_full 25.01
_diffrn_reflns_theta_max 25.01
_diffrn_reflns_theta_min 2.16
_exptl_absorpt_coefficient_mu 0.072
_exptl_absorpt_correction_T_max 0.9724
_exptl_absorpt_correction_T_min 0.9628
_exptl_absorpt_correction_type multi-scan
_exptl_absorpt_process_details '(<i>SADABS</i>; Sheldrick, 2002)'
_exptl_crystal_colour colorless
_exptl_crystal_density_diffrn 1.192
_exptl_crystal_density_method 'not measured'
_exptl_crystal_description prism
_exptl_crystal_F_000 476
_exptl_crystal_size_max 0.53
_exptl_crystal_size_mid 0.43
_exptl_crystal_size_min 0.39
_refine_diff_density_max 0.144
_refine_diff_density_min -0.179
_refine_ls_extinction_method none
_refine_ls_goodness_of_fit_ref 1.046
_refine_ls_hydrogen_treatment constr
_refine_ls_matrix_type full
_refine_ls_number_parameters 307
_refine_ls_number_reflns 4332
_refine_ls_number_restraints 0
_refine_ls_restrained_S_all 1.046
_refine_ls_R_factor_all 0.0989
_refine_ls_R_factor_gt 0.0474
_refine_ls_shift/su_max_lt 0.001
_refine_ls_shift/su_mean <0.001
_refine_ls_structure_factor_coef Fsqd
_refine_ls_weighting_details 'calc w=1/[\s^2^(Fo^2^)+(0.0483P)^2^+0.0355P] where P=(Fo^2^+2Fc^2^)/3'
_refine_ls_weighting_scheme calc
_refine_ls_wR_factor_gt 0.1002
_refine_ls_wR_factor_ref 0.1226
_reflns_number_gt 2417
_reflns_number_total 4332
_reflns_threshold_expression I>2\s(I)
_cod_data_source_file is2264.cif
_cod_data_source_block I
_cod_depositor_comments
;
The following automatic conversions were performed:
'_symmetry_cell_setting' value 'Triclinic' changed to 'triclinic'
according to '/home/saulius/struct/CIF-dictionaries/cif_core.dic'
dictionary named 'cif_core.dic' version 2.4.1 from 2010-06-29.

Automatic conversion script
Id: cif_fix_enum 1527 2010-12-29 10:47:43Z saulius 

The following automatic conversions were performed:

'_symmetry_cell_setting' value 'Triclinic' changed to 'triclinic'
according to /home/saulius/struct/CIF-dictionaries/cif_core.dic
dictionary named 'cif_core.dic' version 2.4.1 from 2010-06-29.

Automatic conversion script
Id: cif_fix_values 1715 2011-07-08 13:25:40Z adriana 
;
_cod_original_cell_volume 1246.8(6)
_cod_database_code 2217148
_cod_database_fobs_code 2217148

loop_
_symmetry_equiv_pos_as_xyz
'x, y, z'
'-x, -y, -z'

loop_
_atom_site_type_symbol
_atom_site_label
_atom_site_fract_x
_atom_site_fract_y
_atom_site_fract_z
_atom_site_U_iso_or_equiv
_atom_site_adp_type
_atom_site_calc_flag
_atom_site_refinement_flags
_atom_site_occupancy
N N1 0.49140(17) 0.25670(17) 0.32171(13) 0.0437(5) Uani d . 1
N N2 0.75204(19) 0.58665(18) 0.45974(14) 0.0507(5) Uani d . 1
N N3 0.77219(19) 0.67986(18) 0.41370(14) 0.0510(5) Uani d . 1
N N4 0.28141(19) -0.09220(18) 0.24676(14) 0.0522(5) Uani d . 1
N N5 0.19993(19) -0.17780(17) 0.14410(14) 0.0519(5) Uani d . 1
C C1 0.4400(2) 0.1424(2) 0.33672(17) 0.0419(5) Uani d . 1
C C2 0.4774(2) 0.1347(2) 0.43729(17) 0.0494(6) Uani d . 1
H H2 0.4400 0.0539 0.4450 0.059 Uiso calc R 1
C C3 0.5705(2) 0.2481(2) 0.52506(18) 0.0520(6) Uani d . 1
H H3 0.5976 0.2451 0.5933 0.062 Uiso calc R 1
C C4 0.6235(2) 0.3662(2) 0.51153(17) 0.0491(6) Uani d . 1
H H4 0.6857 0.4449 0.5705 0.059 Uiso calc R 1
C C5 0.5832(2) 0.3665(2) 0.40889(17) 0.0412(5) Uani d . 1
C C6 0.6374(2) 0.4876(2) 0.38672(17) 0.0437(5) Uani d . 1
C C7 0.5864(2) 0.5158(2) 0.29458(17) 0.0473(6) Uani d . 1
H H7 0.5088 0.4614 0.2327 0.057 Uiso calc R 1
C C8 0.6735(2) 0.6402(2) 0.31321(18) 0.0468(6) Uani d . 1
C C9 0.6679(2) 0.7231(2) 0.24527(19) 0.0492(6) Uani d . 1
C C10 0.6480(3) 0.6519(3) 0.1365(2) 0.0699(8) Uani d . 1
H H10 0.6402 0.5528 0.1073 0.084 Uiso calc R 1
C C11 0.6396(3) 0.7265(4) 0.0706(2) 0.0927(10) Uani d . 1
H H11 0.6257 0.6775 -0.0027 0.111 Uiso calc R 1
C C12 0.6517(3) 0.8726(4) 0.1130(3) 0.0894(9) Uani d . 1
H H12 0.6478 0.9227 0.0687 0.107 Uiso calc R 1
C C13 0.6693(3) 0.9441(3) 0.2190(3) 0.0743(8) Uani d . 1
H H13 0.6771 1.0433 0.2475 0.089 Uiso calc R 1
C C14 0.6757(3) 0.8699(3) 0.2845(2) 0.0623(7) Uani d . 1
H H14 0.6856 0.9196 0.3569 0.075 Uiso calc R 1
C C15 0.3432(2) 0.0234(2) 0.23969(17) 0.0436(5) Uani d . 1
C C16 0.3022(2) 0.0097(2) 0.13208(17) 0.0489(6) Uani d . 1
H H16 0.3311 0.0759 0.1065 0.059 Uiso calc R 1
C C17 0.2110(2) -0.1202(2) 0.07220(16) 0.0454(6) Uani d . 1
C C18 0.1321(3) -0.1941(2) -0.04508(17) 0.0469(6) Uani d . 1
C C19 0.2024(3) -0.2537(3) -0.1166(2) 0.0655(7) Uani d . 1
H H19 0.3005 -0.2471 -0.0907 0.079 Uiso calc R 1
C C20 0.1282(3) -0.3234(3) -0.2265(2) 0.0724(8) Uani d . 1
H H20 0.1766 -0.3643 -0.2740 0.087 Uiso calc R 1
C C21 -0.0148(3) -0.3324(2) -0.2656(2) 0.0632(7) Uani d . 1
H H21 -0.0641 -0.3793 -0.3397 0.076 Uiso calc R 1
C C22 -0.0861(3) -0.2729(3) -0.1964(2) 0.0647(7) Uani d . 1
H H22 -0.1841 -0.2792 -0.2230 0.078 Uiso calc R 1
C C23 -0.0128(3) -0.2035(2) -0.08679(19) 0.0603(7) Uani d . 1
H H23 -0.0620 -0.1621 -0.0401 0.072 Uiso calc R 1
C C24 0.9034(2) 0.7923(2) 0.46856(19) 0.0549(6) Uani d . 1
H H24 0.9062 0.8436 0.4216 0.066 Uiso calc R 1
C C25 1.0336(3) 0.7258(3) 0.4818(2) 0.0694(7) Uani d . 1
H H25A 1.0305 0.6584 0.4122 0.104 Uiso calc R 1
H H25B 1.0354 0.6768 0.5292 0.104 Uiso calc R 1
H H25C 1.1180 0.7998 0.5123 0.104 Uiso calc R 1
C C26 0.8991(3) 0.8999(2) 0.5743(2) 0.0707(8) Uani d . 1
H H26A 0.8147 0.9392 0.5609 0.106 Uiso calc R 1
H H26B 0.9820 0.9759 0.6067 0.106 Uiso calc R 1
H H26C 0.8978 0.8530 0.6227 0.106 Uiso calc R 1
C C27 0.1273(3) -0.3221(2) 0.12085(19) 0.0606(7) Uani d . 1
H H27 0.0613 -0.3627 0.0459 0.073 Uiso calc R 1
C C28 0.0417(3) -0.3145(3) 0.1945(3) 0.1074(11) Uani d . 1
H H28A -0.0257 -0.2539 0.1854 0.161 Uiso calc R 1
H H28B 0.1046 -0.2755 0.2684 0.161 Uiso calc R 1
H H28C -0.0085 -0.4093 0.1766 0.161 Uiso calc R 1
C C29 0.2353(3) -0.4163(3) 0.1301(2) 0.0955(10) Uani d . 1
H H29A 0.2869 -0.4181 0.0815 0.143 Uiso calc R 1
H H29B 0.1870 -0.5121 0.1116 0.143 Uiso calc R 1
H H29C 0.3007 -0.3787 0.2032 0.143 Uiso calc R 1

loop_
_atom_site_aniso_label
_atom_site_aniso_U_11
_atom_site_aniso_U_22
_atom_site_aniso_U_33
_atom_site_aniso_U_12
_atom_site_aniso_U_13
_atom_site_aniso_U_23
N1 0.0443(11) 0.0382(10) 0.0421(11) -0.0014(9) 0.0103(9) 0.0141(9)
N2 0.0509(12) 0.0475(11) 0.0481(11) -0.0066(9) 0.0097(10) 0.0214(9)
N3 0.0506(12) 0.0459(11) 0.0497(12) -0.0065(9) 0.0095(10) 0.0205(9)
N4 0.0565(12) 0.0441(11) 0.0403(11) -0.0105(9) 0.0036(9) 0.0132(9)
N5 0.0594(13) 0.0424(11) 0.0393(11) -0.0091(9) 0.0037(10) 0.0137(9)
C1 0.0401(13) 0.0374(12) 0.0413(13) 0.0013(10) 0.0089(10) 0.0131(10)
C2 0.0519(14) 0.0473(13) 0.0439(14) -0.0016(11) 0.0075(12) 0.0214(11)
C3 0.0570(15) 0.0535(14) 0.0390(13) -0.0010(12) 0.0081(12) 0.0197(11)
C4 0.0458(14) 0.0482(14) 0.0410(14) -0.0025(11) 0.0067(11) 0.0124(11)
C5 0.0390(12) 0.0383(12) 0.0410(13) 0.0022(10) 0.0116(10) 0.0124(10)
C6 0.0414(13) 0.0403(12) 0.0429(14) 0.0002(10) 0.0125(11) 0.0123(10)
C7 0.0460(14) 0.0445(13) 0.0404(13) -0.0023(11) 0.0077(11) 0.0121(11)
C8 0.0447(14) 0.0465(13) 0.0443(14) 0.0037(11) 0.0114(11) 0.0166(11)
C9 0.0435(14) 0.0525(14) 0.0516(15) 0.0037(11) 0.0138(11) 0.0239(12)
C10 0.091(2) 0.0616(16) 0.0548(17) 0.0085(15) 0.0238(15) 0.0228(14)
C11 0.132(3) 0.098(2) 0.0558(19) 0.021(2) 0.0343(18) 0.0376(18)
C12 0.120(3) 0.090(2) 0.084(2) 0.027(2) 0.042(2) 0.057(2)
C13 0.090(2) 0.0635(17) 0.088(2) 0.0216(15) 0.0353(18) 0.0445(17)
C14 0.0726(18) 0.0569(16) 0.0619(17) 0.0134(13) 0.0242(14) 0.0274(14)
C15 0.0450(13) 0.0386(12) 0.0415(13) -0.0004(10) 0.0093(11) 0.0154(10)
C16 0.0562(15) 0.0434(13) 0.0432(14) -0.0009(11) 0.0111(11) 0.0195(11)
C17 0.0489(14) 0.0437(13) 0.0372(13) 0.0027(11) 0.0072(11) 0.0157(11)
C18 0.0556(15) 0.0380(12) 0.0382(13) 0.0017(11) 0.0077(12) 0.0131(10)
C19 0.0613(17) 0.0722(17) 0.0494(17) 0.0066(14) 0.0105(14) 0.0167(14)
C20 0.079(2) 0.0789(19) 0.0476(17) 0.0149(16) 0.0219(15) 0.0116(14)
C21 0.082(2) 0.0518(15) 0.0399(15) 0.0044(14) 0.0058(15) 0.0136(12)
C22 0.0591(17) 0.0623(16) 0.0521(17) 0.0051(13) -0.0022(14) 0.0172(13)
C23 0.0582(17) 0.0623(16) 0.0450(15) 0.0106(13) 0.0088(13) 0.0110(12)
C24 0.0507(15) 0.0502(14) 0.0573(16) -0.0097(12) 0.0108(12) 0.0239(12)
C25 0.0542(17) 0.0721(17) 0.0763(19) 0.0010(14) 0.0205(14) 0.0266(14)
C26 0.0722(18) 0.0486(15) 0.0715(18) -0.0080(13) 0.0199(15) 0.0092(13)
C27 0.0692(17) 0.0422(14) 0.0496(15) -0.0176(13) -0.0001(13) 0.0164(12)
C28 0.107(3) 0.091(2) 0.120(3) -0.0275(19) 0.048(2) 0.038(2)
C29 0.106(2) 0.0529(17) 0.105(3) 0.0048(17) 0.016(2) 0.0243(16)

loop_
_atom_type_symbol
_atom_type_description
_atom_type_scat_dispersion_real
_atom_type_scat_dispersion_imag
_atom_type_scat_source
C C 0.0033 0.0016 'International Tables Vol C Tables 4.2.6.8 and 6.1.1.4'
H H 0.0000 0.0000 'International Tables Vol C Tables 4.2.6.8 and 6.1.1.4'
N N 0.0061 0.0033 'International Tables Vol C Tables 4.2.6.8 and 6.1.1.4'

loop_
_geom_angle_atom_site_label_1
_geom_angle_atom_site_label_2
_geom_angle_atom_site_label_3
_geom_angle
C1 N1 C5 117.55(18)
C6 N2 N3 104.67(17)
N2 N3 C8 112.07(16)
N2 N3 C24 117.84(17)
C8 N3 C24 129.40(18)
C15 N4 N5 104.86(17)
N4 N5 C17 112.34(16)
N4 N5 C27 119.23(17)
C17 N5 C27 127.95(18)
N1 C1 C2 122.68(18)
N1 C1 C15 116.11(18)
C2 C1 C15 121.20(18)
C3 C2 C1 118.8(2)
C3 C2 H2 120.6
C1 C2 H2 120.6
C2 C3 C4 119.5(2)
C2 C3 H3 120.3
C4 C3 H3 120.3
C3 C4 C5 118.91(19)
C3 C4 H4 120.5
C5 C4 H4 120.5
N1 C5 C4 122.63(18)
N1 C5 C6 114.89(18)
C4 C5 C6 122.47(18)
N2 C6 C7 111.30(18)
N2 C6 C5 120.23(19)
C7 C6 C5 128.46(19)
C8 C7 C6 106.11(18)
C8 C7 H7 126.9
C6 C7 H7 126.9
N3 C8 C7 105.83(18)
N3 C8 C9 123.87(18)
C7 C8 C9 130.3(2)
C10 C9 C14 117.7(2)
C10 C9 C8 119.4(2)
C14 C9 C8 122.9(2)
C11 C10 C9 120.6(3)
C11 C10 H10 119.7
C9 C10 H10 119.7
C12 C11 C10 120.1(3)
C12 C11 H11 120.0
C10 C11 H11 120.0
C13 C12 C11 120.3(3)
C13 C12 H12 119.8
C11 C12 H12 119.8
C12 C13 C14 119.7(3)
C12 C13 H13 120.1
C14 C13 H13 120.1
C13 C14 C9 121.5(2)
C13 C14 H14 119.2
C9 C14 H14 119.2
N4 C15 C16 110.78(18)
N4 C15 C1 120.71(19)
C16 C15 C1 128.51(19)
C17 C16 C15 106.06(18)
C17 C16 H16 127.0
C15 C16 H16 127.0
N5 C17 C16 105.95(18)
N5 C17 C18 122.37(18)
C16 C17 C18 131.7(2)
C19 C18 C23 118.0(2)
C19 C18 C17 120.6(2)
C23 C18 C17 121.5(2)
C18 C19 C20 120.6(2)
C18 C19 H19 119.7
C20 C19 H19 119.7
C21 C20 C19 120.4(3)
C21 C20 H20 119.8
C19 C20 H20 119.8
C20 C21 C22 120.0(2)
C20 C21 H21 120.0
C22 C21 H21 120.0
C21 C22 C23 119.9(2)
C21 C22 H22 120.1
C23 C22 H22 120.1
C22 C23 C18 121.2(3)
C22 C23 H23 119.4
C18 C23 H23 119.4
N3 C24 C25 110.52(18)
N3 C24 C26 110.4(2)
C25 C24 C26 113.2(2)
N3 C24 H24 107.5
C25 C24 H24 107.5
C26 C24 H24 107.5
C24 C25 H25A 109.5
C24 C25 H25B 109.5
H25A C25 H25B 109.5
C24 C25 H25C 109.5
H25A C25 H25C 109.5
H25B C25 H25C 109.5
C24 C26 H26A 109.5
C24 C26 H26B 109.5
H26A C26 H26B 109.5
C24 C26 H26C 109.5
H26A C26 H26C 109.5
H26B C26 H26C 109.5
N5 C27 C28 110.2(2)
N5 C27 C29 109.6(2)
C28 C27 C29 112.5(2)
N5 C27 H27 108.2
C28 C27 H27 108.2
C29 C27 H27 108.2
C27 C28 H28A 109.5
C27 C28 H28B 109.5
H28A C28 H28B 109.5
C27 C28 H28C 109.5
H28A C28 H28C 109.5
H28B C28 H28C 109.5
C27 C29 H29A 109.5
C27 C29 H29B 109.5
H29A C29 H29B 109.5
C27 C29 H29C 109.5
H29A C29 H29C 109.5
H29B C29 H29C 109.5

loop_
_geom_bond_atom_site_label_1
_geom_bond_atom_site_label_2
_geom_bond_distance
N1 C1 1.341(2)
N1 C5 1.343(2)
N2 C6 1.335(2)
N2 N3 1.355(2)
N3 C8 1.363(2)
N3 C24 1.474(2)
N4 C15 1.332(2)
N4 N5 1.348(2)
N5 C17 1.358(3)
N5 C27 1.463(2)
C1 C2 1.385(3)
C1 C15 1.462(3)
C2 C3 1.368(3)
C2 H2 0.9300
C3 C4 1.370(3)
C3 H3 0.9300
C4 C5 1.380(3)
C4 H4 0.9300
C5 C6 1.473(3)
C6 C7 1.387(3)
C7 C8 1.373(3)
C7 H7 0.9300
C8 C9 1.474(3)
C9 C10 1.380(3)
C9 C14 1.381(3)
C10 C11 1.378(3)
C10 H10 0.9300
C11 C12 1.369(4)
C11 H11 0.9300
C12 C13 1.351(4)
C12 H12 0.9300
C13 C14 1.374(3)
C13 H13 0.9300
C14 H14 0.9300
C15 C16 1.397(3)
C16 C17 1.364(3)
C16 H16 0.9300
C17 C18 1.474(3)
C18 C19 1.377(3)
C18 C23 1.378(3)
C19 C20 1.383(3)
C19 H19 0.9300
C20 C21 1.357(3)
C20 H20 0.9300
C21 C22 1.362(3)
C21 H21 0.9300
C22 C23 1.377(3)
C22 H22 0.9300
C23 H23 0.9300
C24 C25 1.507(3)
C24 C26 1.510(3)
C24 H24 0.9800
C25 H25A 0.9600
C25 H25B 0.9600
C25 H25C 0.9600
C26 H26A 0.9600
C26 H26B 0.9600
C26 H26C 0.9600
C27 C28 1.501(4)
C27 C29 1.506(3)
C27 H27 0.9800
C28 H28A 0.9600
C28 H28B 0.9600
C28 H28C 0.9600
C29 H29A 0.9600
C29 H29B 0.9600
C29 H29C 0.9600

loop_
_geom_hbond_atom_site_label_D
_geom_hbond_atom_site_label_H
_geom_hbond_atom_site_label_A
_geom_hbond_site_symmetry_A
_geom_hbond_distance_DH
_geom_hbond_distance_HA
_geom_hbond_distance_DA
_geom_hbond_angle_DHA
_geom_hbond_publ_flag
C20 H20 Cg1 2_655 0.93 2.86 3.710(3) 153 yes

loop_
_geom_torsion_atom_site_label_1
_geom_torsion_atom_site_label_2
_geom_torsion_atom_site_label_3
_geom_torsion_atom_site_label_4
_geom_torsion
C6 N2 N3 C8 -0.6(2)
C6 N2 N3 C24 -171.95(18)
C15 N4 N5 C17 1.2(2)
C15 N4 N5 C27 173.9(2)
C5 N1 C1 C2 0.3(3)
C5 N1 C1 C15 -178.48(18)
N1 C1 C2 C3 0.0(3)
C15 C1 C2 C3 178.8(2)
C1 C2 C3 C4 0.3(3)
C2 C3 C4 C5 -1.1(3)
C1 N1 C5 C4 -1.1(3)
C1 N1 C5 C6 179.08(18)
C3 C4 C5 N1 1.5(3)
C3 C4 C5 C6 -178.7(2)
N3 N2 C6 C7 0.9(2)
N3 N2 C6 C5 179.74(19)
N1 C5 C6 N2 -164.57(19)
C4 C5 C6 N2 15.6(3)
N1 C5 C6 C7 14.0(3)
C4 C5 C6 C7 -165.8(2)
N2 C6 C7 C8 -0.9(3)
C5 C6 C7 C8 -179.6(2)
N2 N3 C8 C7 0.0(2)
C24 N3 C8 C7 170.1(2)
N2 N3 C8 C9 178.7(2)
C24 N3 C8 C9 -11.2(4)
C6 C7 C8 N3 0.5(2)
C6 C7 C8 C9 -178.1(2)
N3 C8 C9 C10 135.3(2)
C7 C8 C9 C10 -46.4(4)
N3 C8 C9 C14 -47.5(3)
C7 C8 C9 C14 130.9(3)
C14 C9 C10 C11 1.4(4)
C8 C9 C10 C11 178.8(2)
C9 C10 C11 C12 0.3(5)
C10 C11 C12 C13 -1.2(5)
C11 C12 C13 C14 0.3(5)
C12 C13 C14 C9 1.5(4)
C10 C9 C14 C13 -2.3(4)
C8 C9 C14 C13 -179.6(2)
N5 N4 C15 C16 -0.8(2)
N5 N4 C15 C1 179.42(19)
N1 C1 C15 N4 -176.9(2)
C2 C1 C15 N4 4.3(3)
N1 C1 C15 C16 3.4(3)
C2 C1 C15 C16 -175.4(2)
N4 C15 C16 C17 0.2(3)
C1 C15 C16 C17 179.9(2)
N4 N5 C17 C16 -1.1(3)
C27 N5 C17 C16 -173.0(2)
N4 N5 C17 C18 179.9(2)
C27 N5 C17 C18 8.0(4)
C15 C16 C17 N5 0.5(2)
C15 C16 C17 C18 179.4(2)
N5 C17 C18 C19 -107.9(3)
C16 C17 C18 C19 73.4(3)
N5 C17 C18 C23 73.3(3)
C16 C17 C18 C23 -105.4(3)
C23 C18 C19 C20 -1.4(4)
C17 C18 C19 C20 179.8(2)
C18 C19 C20 C21 0.8(4)
C19 C20 C21 C22 -0.1(4)
C20 C21 C22 C23 0.1(4)
C21 C22 C23 C18 -0.7(4)
C19 C18 C23 C22 1.4(3)
C17 C18 C23 C22 -179.8(2)
N2 N3 C24 C25 57.3(3)
C8 N3 C24 C25 -112.3(3)
N2 N3 C24 C26 -68.7(3)
C8 N3 C24 C26 121.7(2)
N4 N5 C27 C28 52.8(3)
C17 N5 C27 C28 -135.8(3)
N4 N5 C27 C29 -71.5(3)
C17 N5 C27 C29 99.9(3)

loop_
_cod_related_entry_id
_cod_related_entry_database
_cod_related_entry_code
1 ChemSpider 21119586
